data_2010032
loop_
_publ_author_name
'Blake, Alexander J.'
'Gould, Robert O.'
'Irving, Iain A.'
'McNab, Hamish'

_publ_section_title
;
 1,1-Dimethyl-5-phenyl-1,2,5-triazapentadienium picrate
;
_journal_issue 9
_journal_name_full 'Acta Crystallographica Section C'
_journal_page_first 1499
_journal_page_last 1501
_journal_paper_doi 10.1107/S0108270194003355
_journal_volume 50
_journal_year 1994
_chemical_formula_moiety 'C10 H14 N3 1+ , C6 H2 N3 O7 1-'
_chemical_formula_sum 'C16 H16 N6 O7'
_chemical_formula_weight 404.35
_chemical_melting_point 212-214\%C(dec.)
_chemical_name_systematic
;
1,1,-dimethyl-5-phenyl-1,2,5-triazapentadienium picrate
;
_space_group_IT_number 2
_symmetry_cell_setting triclinic
_symmetry_space_group_name_Hall '-P 1'
_symmetry_space_group_name_H-M 'P -1'
_audit_creation_method SHELXL
_cell_angle_alpha 80.066(6)
_cell_angle_beta 108.617(9)
_cell_angle_gamma 95.533(8)
_cell_formula_units_Z 2
_cell_length_a 12.7783(15)
_cell_length_b 9.5867(12)
_cell_length_c 8.2046(12)
_cell_measurement_reflns_used 36
_cell_measurement_temperature 295(2)
_cell_measurement_theta_max 14
_cell_measurement_theta_min 12
_cell_volume 937.3(2)
_computing_cell_refinement DIF4
_computing_data_collection 'DIF4 (Stoe & Cie, 1988)'
_computing_data_reduction 'REDU4 (Stoe & Cie, 1988)'
_computing_molecular_graphics 'SHELXTL/PC (Sheldrick, 1992)'
_computing_structure_refinement 'SHELXL93 (Sheldrick, 1993)'
_computing_structure_solution 'SHELXS86 (Sheldrick, 1990)'
_diffrn_ambient_temperature 295(2)
_diffrn_measurement_device 'Stoe Stadi-4'
_diffrn_measurement_method '\w-2\q scans'
_diffrn_radiation_monochromator graphite
_diffrn_radiation_source 'fine-focus sealed tube'
_diffrn_radiation_type MoK\a
_diffrn_radiation_wavelength 0.71073
_diffrn_reflns_av_R_equivalents 0.0371
_diffrn_reflns_av_sigmaI/netI 0.0257
_diffrn_reflns_limit_h_max 13
_diffrn_reflns_limit_h_min 0
_diffrn_reflns_limit_k_max 10
_diffrn_reflns_limit_k_min -10
_diffrn_reflns_limit_l_max 8
_diffrn_reflns_limit_l_min -8
_diffrn_reflns_number 2932
_diffrn_reflns_theta_max 22.49
_diffrn_reflns_theta_min 1.68
_diffrn_standards_decay_% <1
_diffrn_standards_interval_time 120
_diffrn_standards_number 3
_exptl_absorpt_coefficient_mu 0.115
_exptl_crystal_colour yellow
_exptl_crystal_density_diffrn 1.433
_exptl_crystal_description column
_exptl_crystal_F_000 420
_exptl_crystal_size_max 0.66
_exptl_crystal_size_mid 0.18
_exptl_crystal_size_min 0.12
_refine_diff_density_max 0.487
_refine_diff_density_min -0.312
_refine_ls_extinction_coef 0.004(5)
_refine_ls_extinction_method 'SHELXL93 (Sheldrick, 1993)'
_refine_ls_goodness_of_fit_all 1.073
_refine_ls_goodness_of_fit_obs 1.170
_refine_ls_matrix_type full
_refine_ls_number_parameters 263
_refine_ls_number_reflns 2456
_refine_ls_number_restraints 0
_refine_ls_restrained_S_all 1.095
_refine_ls_restrained_S_obs 1.170
_refine_ls_R_factor_all 0.1001
_refine_ls_R_factor_obs 0.0656
_refine_ls_shift/esd_max 0.234
_refine_ls_shift/esd_mean 0.032
_refine_ls_structure_factor_coef Fsqd
_refine_ls_weighting_scheme
;calc w = 1/[\s^2^(F~o~^2^)+(0.1178P)^2^ +0.6363P] where
P = (F~o~^2^+2F~c~^2^)/3
;
_refine_ls_wR_factor_all 0.2165
_refine_ls_wR_factor_obs 0.1871
_reflns_number_observed 1679
_reflns_number_total 2458
_reflns_observed_criterion >2\s(I)
_cod_data_source_file ha1111.cif
_cod_data_source_block nccnnm
_cod_depositor_comments
;
The following automatic conversions were performed:
'_symmetry_cell_setting' value 'Triclinic' changed to 'triclinic'
according to '/home/saulius/struct/CIF-dictionaries/cif_core.dic'
dictionary named 'cif_core.dic' version 2.4.1 from 2010-06-29.

Automatic conversion script
Id: cif_fix_enum 1527 2010-12-29 10:47:43Z saulius 

The following automatic conversions were performed:

'_symmetry_cell_setting' value 'Triclinic' changed to 'triclinic'
according to /home/saulius/struct/CIF-dictionaries/cif_core.dic
dictionary named 'cif_core.dic' version 2.4.1 from 2010-06-29.

Automatic conversion script
Id: cif_fix_values 1715 2011-07-08 13:25:40Z adriana 
;
_cod_database_code 2010032

loop_
_symmetry_equiv_pos_as_xyz
'x, y, z'
'-x, -y, -z'

loop_
_atom_site_aniso_label
_atom_site_aniso_U_11
_atom_site_aniso_U_22
_atom_site_aniso_U_33
_atom_site_aniso_U_12
_atom_site_aniso_U_13
_atom_site_aniso_U_23
N1 0.083(2) 0.040(2) 0.063(2) -0.004(2) 0.017(2) -0.011(2)
C1A 0.125(4) 0.048(2) 0.071(3) 0.005(2) 0.021(3) -0.019(2)
C1B 0.086(3) 0.051(3) 0.119(4) -0.022(2) 0.034(3) -0.020(3)
N2 0.075(2) 0.041(2) 0.058(2) -0.005(2) 0.018(2) -0.010(2)
C3 0.063(2) 0.046(2) 0.059(2) -0.005(2) 0.021(2) -0.009(2)
C4 0.059(2) 0.047(2) 0.056(2) -0.004(2) 0.021(2) -0.009(2)
N5 0.058(2) 0.045(2) 0.057(2) -0.0066(14) 0.024(2) -0.0146(15)
C1P 0.052(2) 0.043(2) 0.050(2) -0.004(2) 0.018(2) -0.011(2)
C2P 0.065(3) 0.059(3) 0.073(3) -0.008(2) 0.033(2) -0.021(2)
C3P 0.065(3) 0.065(3) 0.086(3) -0.018(2) 0.036(2) -0.018(2)
C4P 0.076(3) 0.056(3) 0.078(3) -0.018(2) 0.025(2) -0.020(2)
C5P 0.080(3) 0.055(3) 0.079(3) -0.008(2) 0.028(3) -0.028(2)
C6P 0.064(2) 0.053(2) 0.067(3) -0.007(2) 0.029(2) -0.018(2)
C1' 0.055(2) 0.052(2) 0.053(2) 0.000(2) 0.024(2) -0.016(2)
O1' 0.050(2) 0.073(2) 0.075(2) -0.0036(14) 0.0224(14) -0.0010(15)
C2' 0.060(2) 0.037(2) 0.059(2) -0.003(2) 0.022(2) -0.013(2)
N2' 0.073(2) 0.047(2) 0.080(3) 0.005(2) 0.020(2) -0.007(2)
O22' 0.099(3) 0.077(2) 0.124(3) 0.008(2) 0.022(2) 0.028(2)
C3' 0.063(3) 0.049(2) 0.060(2) 0.012(2) 0.018(2) -0.018(2)
C4' 0.050(2) 0.062(3) 0.057(2) 0.001(2) 0.021(2) -0.023(2)
N4' 0.057(2) 0.088(3) 0.067(2) 0.003(2) 0.024(2) -0.032(2)
O41' 0.062(2) 0.130(3) 0.097(3) 0.023(2) 0.021(2) -0.017(2)
O42' 0.066(2) 0.109(3) 0.103(3) -0.017(2) 0.044(2) -0.034(2)
C5' 0.059(2) 0.058(2) 0.056(2) -0.007(2) 0.029(2) -0.014(2)
C6' 0.057(2) 0.049(2) 0.051(2) 0.001(2) 0.020(2) -0.004(2)
N6' 0.068(2) 0.084(3) 0.076(3) 0.001(2) 0.035(2) 0.015(2)
O62' 0.091(2) 0.082(2) 0.118(3) 0.024(2) 0.041(2) 0.008(2)

loop_
_atom_site_label
_atom_site_fract_x
_atom_site_fract_y
_atom_site_fract_z
_atom_site_U_iso_or_equiv
_atom_site_thermal_displace_type
_atom_site_calc_flag
_atom_site_refinement_flags
_atom_site_occupancy
_atom_site_disorder_group
_atom_site_type_symbol
N1 0.2565(3) 0.0357(3) 0.0862(4) 0.0633(10) Uani d . 1 . N
C1A 0.2850(5) -0.0584(4) -0.0128(6) 0.0820(15) Uani d . 1 . C
H1A1 0.3497(5) -0.0205(4) -0.0431(6) 0.098 Uiso calc R 1 . H
H1A2 0.2246(5) -0.0668(4) -0.1169(6) 0.098 Uiso calc R 1 . H
H1A3 0.2993(5) -0.1502(4) 0.0562(6) 0.098 Uiso calc R 1 . H
C1B 0.1615(4) 0.0007(5) 0.1480(8) 0.0854(15) Uani d . 1 . C
H1B1 0.1543(4) 0.0733(5) 0.2105(8) 0.102 Uiso calc R 1 . H
H1B2 0.1713(4) -0.0885(5) 0.2237(8) 0.102 Uiso calc R 1 . H
H1B3 0.0961(4) -0.0057(5) 0.0506(8) 0.102 Uiso calc R 1 . H
N2 0.3181(3) 0.1503(3) 0.1099(4) 0.0582(9) Uani d . 1 . N
C3 0.2955(3) 0.2439(4) 0.1952(5) 0.0560(10) Uani d . 1 . C
H3 0.2363(3) 0.2304(4) 0.2399(5) 0.067 Uiso calc R 1 . H
C4 0.3667(3) 0.3629(4) 0.2124(5) 0.0539(10) Uani d . 1 . C
H4 0.4257(3) 0.3686(4) 0.1680(5) 0.065 Uiso calc R 1 . H
N5 0.3553(2) 0.4680(3) 0.2881(4) 0.0513(8) Uani d . 1 . N
H5 0.3010(2) 0.4594(3) 0.3303(4) 0.062 Uiso calc R 1 . H
C1P 0.4228(3) 0.5940(4) 0.3076(5) 0.0480(9) Uani d . 1 . C
C2P 0.5120(3) 0.6218(4) 0.2454(6) 0.0621(11) Uani d . 1 . C
H2P 0.5298(3) 0.5571(4) 0.1869(6) 0.074 Uiso calc R 1 . H
C3P 0.5746(4) 0.7459(5) 0.2705(6) 0.0694(12) Uani d . 1 . C
H3P 0.6357(4) 0.7641(5) 0.2304(6) 0.083 Uiso calc R 1 . H
C4P 0.5481(4) 0.8430(5) 0.3540(6) 0.0702(12) Uani d . 1 . C
H4P 0.5895(4) 0.9279(5) 0.3672(6) 0.084 Uiso calc R 1 . H
C5P 0.4608(4) 0.8142(4) 0.4176(6) 0.0689(12) Uani d . 1 . C
H5P 0.4438(4) 0.8788(4) 0.4768(6) 0.083 Uiso calc R 1 . H
C6P 0.3969(3) 0.6893(4) 0.3948(5) 0.0589(11) Uani d . 1 . C
H6P 0.3372(3) 0.6702(4) 0.4380(5) 0.071 Uiso calc R 1 . H
C1' 0.0777(3) 0.3944(4) 0.3772(5) 0.0509(10) Uani d . 1 . C
O1' 0.1805(2) 0.4089(3) 0.4264(4) 0.0670(9) Uani d . 1 . O
C2' 0.0024(3) 0.4927(4) 0.2506(5) 0.0506(10) Uani d . 1 . C
N2' 0.0448(3) 0.6161(4) 0.1558(5) 0.0678(10) Uani d . 1 . N
O21' 0.1412(7) 0.6587(12) 0.233(2) 0.074(5) Uiso d P 0.36(2) . O
O21'' 0.1426(4) 0.6252(7) 0.1600(11) 0.076(3) Uiso d P 0.64(2) . O
O22' -0.0186(3) 0.6907(4) 0.0427(6) 0.1083(14) Uani d . 1 . O
C3' -0.1110(3) 0.4747(4) 0.2074(5) 0.0559(10) Uani d . 1 . C
H3' -0.1556(3) 0.5422(4) 0.1265(5) 0.067 Uiso calc R 1 . H
C4' -0.1584(3) 0.3571(4) 0.2838(5) 0.0534(10) Uani d . 1 . C
N4' -0.2769(3) 0.3378(5) 0.2349(5) 0.0671(10) Uani d . 1 . N
O41' -0.3328(3) 0.4292(4) 0.1295(5) 0.0960(11) Uani d . 1 . O
O42' -0.3165(3) 0.2298(4) 0.3020(5) 0.0877(11) Uani d . 1 . O
C5' -0.0930(3) 0.2555(4) 0.4033(5) 0.0552(10) Uani d . 1 . C
H5' -0.1250(3) 0.1763(4) 0.4551(5) 0.066 Uiso calc R 1 . H
C6' 0.0188(3) 0.2731(4) 0.4439(5) 0.0523(10) Uani d . 1 . C
N6' 0.0846(3) 0.1616(4) 0.5628(5) 0.0765(11) Uani d . 1 . N
O61' 0.0666(10) 0.1429(19) 0.7106(19) 0.103(5) Uiso d P 0.41(3) . O
O61'' 0.0453(6) 0.0797(12) 0.6652(11) 0.089(4) Uiso d P 0.59(3) . O
O62' 0.1608(3) 0.1189(4) 0.5336(5) 0.0966(12) Uani d . 1 . O

loop_
_atom_type_symbol
_atom_type_description
_atom_type_scat_dispersion_real
_atom_type_scat_dispersion_imag
_atom_type_scat_source
C C 0.0033 0.0016 'International Tables Vol C Tables 4.2.6.8 and 6.1.1.4'
H H 0.0000 0.0000 'International Tables Vol C Tables 4.2.6.8 and 6.1.1.4'
N N 0.0061 0.0033 'International Tables Vol C Tables 4.2.6.8 and 6.1.1.4'
O O 0.0106 0.0060 'International Tables Vol C Tables 4.2.6.8 and 6.1.1.4'

loop_
_geom_angle_atom_site_label_1
_geom_angle_atom_site_label_2
_geom_angle_atom_site_label_3
_geom_angle
_geom_angle_publ_flag
N2 N1 C1A 116.5(4) y
N2 N1 C1B 123.6(4) y
C1A N1 C1B 119.9(4) y
N1 N2 C3 120.1(4) y
N2 C3 C4 115.0(4) y
N5 C4 C3 123.5(4) y
C4 N5 C1P 126.9(3) y
C6P C1P C2P 120.2(3) n
C6P C1P N5 117.1(3) y
C2P C1P N5 122.6(3) y
C1P C2P C3P 119.5(4) n
C4P C3P C2P 120.8(4) n
C5P C4P C3P 119.5(4) n
C4P C5P C6P 120.6(4) n
C1P C6P C5P 119.3(4) n
O1' C1' C2' 126.0(3) n
O1' C1' C6' 122.6(4) n
C2' C1' C6' 111.4(3) n
C3' C2' C1' 123.5(3) n
C3' C2' N2' 116.2(3) n
C1' C2' N2' 120.3(3) n
C4' C3' C2' 120.2(4) n
C3' C4' C5' 120.5(4) n
C3' C4' N4' 119.7(4) n
C5' C4' N4' 119.8(4) n
C6' C5' C4' 119.0(4) n
C5' C6' N6' 117.6(3) n
C5' C6' C1' 125.3(4) n
N6' C6' C1' 117.1(3) n
O22' N2' O21' 122.3(5) n
O22' N2' O21" 117.9(4) n
O21" N2' O21' 34.1(5) n
O21' N2' C2' 114.9(6) n
O21" N2' C2' 120.2(4) n
O22' N2' C2' 119.5(4) n
O21" O21' N2' 71.3(12) n
O21' O21" N2' 74.6(11) n
O41' N4' O42' 123.5(4) n
O41' N4' C4' 118.5(4) n
O42' N4' C4' 118.0(4) n
O62' N6' O61' 126.1(6) n
O62' N6' O61" 115.6(5) n
O61' N6' C6' 111.0(6) n
O61" N6' C6' 119.9(5) n
O62' N6' C6' 121.0(4) n
O61" N6' O61' 34.5(6) n
O61" O61' N6' 69.6(14) n
O61' O61" N6' 76.0(12) n

loop_
_geom_bond_atom_site_label_1
_geom_bond_atom_site_label_2
_geom_bond_site_symmetry_2
_geom_bond_distance
_geom_bond_publ_flag
N1 N2 . 1.294(4) y
N1 C1A . 1.453(6) y
N1 C1B . 1.448(6) y
N2 C3 . 1.331(5) y
C3 C4 . 1.387(5) y
C4 N5 . 1.313(5) y
N5 C1P . 1.417(4) y
C1P C6P . 1.375(5) n
C1P C2P . 1.377(5) n
C2P C3P . 1.376(6) n
C3P C4P . 1.371(6) n
C4P C5P . 1.363(6) n
C5P C6P . 1.388(5) n
C1' O1' . 1.247(4) n
C1' C2' . 1.446(5) n
C1' C6' . 1.447(5) n
C2' C3' . 1.378(5) n
C2' N2' . 1.458(5) n
C3' C4' . 1.378(6) n
C4' C5' . 1.383(5) n
C4' N4' . 1.440(5) n
C5' C6' . 1.360(5) n
C6' N6' . 1.446(5) n
N2' O21' . 1.256(11) n
N2' O21'' . 1.234(7) n
N2' O22' . 1.196(5) n
O21' O21'' . 0.729(12) n
N4' O41' . 1.221(5) n
N4' O42' . 1.230(5) n
N6' O61' . 1.285(13) n
N6' O61'' . 1.241(8) n
N6' O62' . 1.198(5) n
O61' O61'' . 0.749(13) n
